data_2203678
loop_
_publ_author_name
'Tercan, Bar\?i\,s'
'H\"okelek, Tuncer'
'Bilge, Selen'
'Natsagdorj, Amgalan'
'Demiriz, \,Semsay'
'K\?il\?i\,c, Zeynel'

_publ_section_title
6',6'-Dichloro-3,3''-etheno-3,4,3'',4''-tetrahydro-2<i>H</i>-1,3-benzoxazine-2-spiro-2'-(2\l^5^,4\l^5^,6\l^5^-cyclotriphosphazene)-4'-spiro-2''-2<i>H</i>-1,3-benzoxazine
_journal_issue 5
_journal_name_full 'Acta Crystallographica Section E'
_journal_page_first o795
_journal_page_last o797
_journal_paper_doi 10.1107/S160053680400858X
_journal_volume 60
_journal_year 2004
_chemical_formula_iupac 'C16 H16 Cl2 N5 O2 P3'
_chemical_formula_moiety 'C16 H16 Cl2 N5 O2 P3'
_chemical_formula_sum 'C16 H16 Cl2 N5 O2 P3'
_chemical_formula_weight 474.15
_chemical_name_systematic
;
6',6'-dichloro-3,3''etheno-3,4,3'',4''-tetrahydro-2H-1,3-benzoxazine-2-spiro-
2'-(2\l^5^,4\l^5^,6\l^5^-cyclotriphosphazene)-4'-spiro-2''-2H-1,3-benzoxazine
;
_space_group_IT_number 14
_symmetry_cell_setting monoclinic
_symmetry_space_group_name_Hall '-P 2yn'
_symmetry_space_group_name_H-M 'P 1 21/n 1'
_atom_sites_solution_hydrogens geom
_atom_sites_solution_primary direct
_atom_sites_solution_secondary difmap
_audit_creation_method SHELXL-97
_cell_angle_alpha 90.00
_cell_angle_beta 112.814(5)
_cell_angle_gamma 90.00
_cell_formula_units_Z 4
_cell_length_a 15.8433(12)
_cell_length_b 6.6557(14)
_cell_length_c 20.1339(10)
_cell_measurement_reflns_used 25
_cell_measurement_temperature 293(2)
_cell_measurement_theta_max 18
_cell_measurement_theta_min 10
_cell_volume 1957.0(5)
_computing_cell_refinement 'CAD-4 EXPRESS'
_computing_data_collection 'CAD-4 EXPRESS (Enraf--Nonius, 1994)'
_computing_data_reduction 'XCAD4 (Harms & Wocadlo, 1995)'
_computing_molecular_graphics 'ORTEP-3 for Windows (Farrugia, 1997)'
_computing_publication_material 'WinGX (Farrugia, 1999)'
_computing_structure_refinement 'SHELXL97 (Sheldrick, 1997)'
_computing_structure_solution 'SHELXS97 (Sheldrick, 1997)'
_diffrn_ambient_temperature 293(2)
_diffrn_measured_fraction_theta_full 1.000
_diffrn_measured_fraction_theta_max 1.000
_diffrn_measurement_device_type 'Enraf--Nonius CAD-4'
_diffrn_measurement_method 'non-profiled \w'
_diffrn_radiation_monochromator graphite
_diffrn_radiation_source 'fine-focus sealed tube'
_diffrn_radiation_type MoK\a
_diffrn_radiation_wavelength 0.71073
_diffrn_reflns_av_R_equivalents 0.0376
_diffrn_reflns_av_sigmaI/netI 0.1325
_diffrn_reflns_limit_h_max 19
_diffrn_reflns_limit_h_min 0
_diffrn_reflns_limit_k_max 0
_diffrn_reflns_limit_k_min -8
_diffrn_reflns_limit_l_max 22
_diffrn_reflns_limit_l_min -24
_diffrn_reflns_number 3747
_diffrn_reflns_theta_full 25.76
_diffrn_reflns_theta_max 25.76
_diffrn_reflns_theta_min 2.19
_diffrn_standards_decay_% 1
_diffrn_standards_interval_time 120
_diffrn_standards_number 3
_exptl_absorpt_coefficient_mu 0.602
_exptl_absorpt_correction_type none
_exptl_crystal_colour colourless
_exptl_crystal_density_diffrn 1.609
_exptl_crystal_density_method 'not measured'
_exptl_crystal_description rod
_exptl_crystal_F_000 968
_exptl_crystal_size_max 0.40
_exptl_crystal_size_mid 0.15
_exptl_crystal_size_min 0.10
_refine_diff_density_max 0.831
_refine_diff_density_min -0.730
_refine_ls_extinction_method none
_refine_ls_goodness_of_fit_ref 0.981
_refine_ls_hydrogen_treatment mixed
_refine_ls_matrix_type full
_refine_ls_number_parameters 253
_refine_ls_number_reflns 3559
_refine_ls_number_restraints 0
_refine_ls_restrained_S_all 0.981
_refine_ls_R_factor_all 0.1590
_refine_ls_R_factor_gt 0.0574
_refine_ls_shift/su_max 0.000
_refine_ls_shift/su_mean 0.000
_refine_ls_structure_factor_coef Fsqd
_refine_ls_weighting_details 'calc w = 1/[\s^2^(Fo^2^)+(0.0823P)^2^] where P = (Fo^2^+2Fc^2^)/3'
_refine_ls_weighting_scheme calc
_refine_ls_wR_factor_gt 0.1288
_refine_ls_wR_factor_ref 0.1652
_reflns_number_gt 1687
_reflns_number_total 3559
_reflns_threshold_expression I>2\s(I)
_cod_data_source_file wn6239.cif
_cod_data_source_block I
_cod_original_sg_symbol_H-M 'P 21/n'
_cod_database_code 2203678
_cod_database_fobs_code 2203678

loop_
_symmetry_equiv_pos_as_xyz
'x, y, z'
'-x+1/2, y+1/2, -z+1/2'
'-x, -y, -z'
'x-1/2, -y-1/2, z-1/2'

loop_
_atom_site_label
_atom_site_fract_x
_atom_site_fract_y
_atom_site_fract_z
_atom_site_U_iso_or_equiv
_atom_site_adp_type
_atom_site_calc_flag
_atom_site_refinement_flags
_atom_site_occupancy
_atom_site_type_symbol
Cl1 0.06654(12) 0.0565(3) -0.07036(9) 0.0617(5) Uani d . 1 Cl
Cl2 0.11320(12) 0.4977(3) -0.02448(9) 0.0592(5) Uani d . 1 Cl
P1 0.17693(12) 0.2381(3) -0.02613(8) 0.0404(4) Uani d . 1 P
P2 0.33237(12) 0.1926(2) -0.05323(9) 0.0398(4) Uani d . 1 P
P3 0.33693(11) 0.1016(2) 0.07669(8) 0.0358(4) Uani d . 1 P
O1 0.3867(3) 0.1686(6) 0.1585(2) 0.0490(11) Uani d . 1 O
O2 0.3790(3) 0.3409(6) -0.0897(2) 0.0545(12) Uani d . 1 O
N1 0.2262(4) 0.2611(8) -0.0791(2) 0.0483(14) Uani d . 1 N
N2 0.3881(3) 0.2011(8) 0.0309(2) 0.0429(13) Uani d . 1 N
N3 0.2319(4) 0.1664(9) 0.0530(2) 0.0499(14) Uani d . 1 N
N4 0.3506(4) -0.1388(7) 0.0789(3) 0.0462(13) Uani d . 1 N
N5 0.3432(4) -0.0305(7) -0.0846(3) 0.0473(14) Uani d . 1 N
C1 0.3746(4) 0.0497(10) 0.2118(3) 0.0438(16) Uani d . 1 C
C2 0.3987(4) 0.1415(11) 0.2790(3) 0.0525(18) Uani d . 1 C
C3 0.3896(5) 0.0316(11) 0.3342(4) 0.0539(16) Uani d . 1 C
C4 0.3582(5) -0.1605(11) 0.3237(4) 0.0550(16) Uani d . 1 C
C5 0.3350(5) -0.2466(12) 0.2563(4) 0.0594(19) Uani d . 1 C
C6 0.3432(4) -0.1450(10) 0.1998(3) 0.0478(17) Uani d . 1 C
C7 0.3188(5) -0.2500(10) 0.1282(3) 0.0546(18) Uani d . 1 C
C8 0.3626(6) -0.2509(10) 0.0212(4) 0.064(2) Uani d . 1 C
C9 0.3192(6) -0.2075(12) -0.0537(4) 0.072 Uani d . 1 C
C10 0.3123(6) -0.0420(11) -0.1639(4) 0.055(2) Uani d . 1 C
C11 0.3594(4) 0.1153(10) -0.1903(3) 0.0460(16) Uani d . 1 C
C12 0.3749(5) 0.0898(13) -0.2533(4) 0.066(2) Uani d . 1 C
C13 0.4193(5) 0.2332(15) -0.2772(4) 0.067(2) Uani d . 1 C
C14 0.4457(5) 0.4048(15) -0.2412(4) 0.067(2) Uani d . 1 C
C15 0.4357(4) 0.4367(11) -0.1771(4) 0.0521(17) Uani d . 1 C
C16 0.3924(4) 0.2965(9) -0.1535(3) 0.0400(15) Uani d . 1 C
H2 0.4203 0.2729 0.2865 0.063 Uiso calc R 1 H
H3 0.4052 0.0903 0.3794 0.065 Uiso calc R 1 H
H4 0.3523 -0.2331 0.3611 0.066 Uiso calc R 1 H
H5 0.3132 -0.3778 0.2491 0.071 Uiso calc R 1 H
H7A 0.3460 -0.3829 0.1364 0.066 Uiso calc R 1 H
H7B 0.2529 -0.2659 0.1057 0.066 Uiso calc R 1 H
H8A 0.4278 -0.2501 0.0321 0.077 Uiso calc R 1 H
H8B 0.3467 -0.3889 0.0267 0.077 Uiso calc R 1 H
H9A 0.2539 -0.2004 -0.0650 0.086 Uiso calc R 1 H
H9B 0.3289 -0.3228 -0.0793 0.086 Uiso calc R 1 H
H12 0.3547 -0.0273 -0.2800 0.079 Uiso calc R 1 H
H13 0.4307 0.2099 -0.3185 0.081 Uiso calc R 1 H
H14 0.4715 0.5049 -0.2596 0.081 Uiso calc R 1 H
H15 0.4584 0.5530 -0.1505 0.063 Uiso calc R 1 H
H101 0.252(4) -0.035(10) -0.183(3) 0.05(2) Uiso d . 1 H
H102 0.320(4) -0.163(10) -0.187(3) 0.050(17) Uiso d . 1 H

loop_
_atom_site_aniso_label
_atom_site_aniso_U_11
_atom_site_aniso_U_22
_atom_site_aniso_U_33
_atom_site_aniso_U_12
_atom_site_aniso_U_13
_atom_site_aniso_U_23
Cl1 0.0629(12) 0.0535(11) 0.0610(11) -0.0086(9) 0.0155(9) -0.0039(9)
Cl2 0.0658(11) 0.0466(10) 0.0616(11) 0.0186(9) 0.0206(9) -0.0065(9)
P1 0.0491(10) 0.0375(9) 0.0344(8) 0.0078(8) 0.0160(7) 0.0012(7)
P2 0.0617(11) 0.0218(8) 0.0436(9) 0.0002(7) 0.0289(8) 0.0008(7)
P3 0.0467(9) 0.0256(8) 0.0337(8) -0.0002(7) 0.0141(7) 0.0018(7)
O1 0.072(3) 0.039(3) 0.034(2) -0.008(2) 0.019(2) 0.0019(19)
O2 0.089(4) 0.034(3) 0.060(3) -0.007(2) 0.050(3) -0.004(2)
N1 0.069(4) 0.045(3) 0.034(3) 0.005(3) 0.023(3) 0.009(3)
N2 0.048(3) 0.035(3) 0.048(3) 0.001(2) 0.021(3) 0.004(2)
N3 0.060(4) 0.060(4) 0.035(3) 0.007(3) 0.023(3) 0.005(3)
N4 0.065(4) 0.022(3) 0.056(3) -0.005(2) 0.029(3) 0.003(2)
N5 0.068(4) 0.025(3) 0.057(3) 0.002(3) 0.033(3) 0.005(3)
C1 0.048(4) 0.042(4) 0.033(3) -0.001(3) 0.006(3) 0.008(3)
C2 0.054(4) 0.051(4) 0.044(4) -0.016(4) 0.010(3) -0.001(3)
C3 0.056(4) 0.056 0.046(4) 0.002(4) 0.016(3) 0.000(3)
C4 0.057(4) 0.054 0.059(4) 0.008(4) 0.028(4) 0.024(4)
C5 0.061(5) 0.059(5) 0.061(4) -0.010(4) 0.026(4) 0.008(4)
C6 0.046(4) 0.042(4) 0.048(4) -0.011(3) 0.011(3) 0.011(3)
C7 0.074(5) 0.033(4) 0.056(4) -0.017(4) 0.025(4) 0.002(3)
C8 0.092(6) 0.024(4) 0.065(5) 0.003(4) 0.019(4) -0.005(3)
C9 0.102 0.049 0.072 0.003 0.042 -0.004
C10 0.080(6) 0.035(4) 0.058(5) 0.000(4) 0.035(5) -0.020(3)
C11 0.055(4) 0.042(4) 0.047(4) 0.010(3) 0.026(3) 0.006(3)
C12 0.076(5) 0.074(6) 0.052(4) 0.013(5) 0.032(4) 0.000(4)
C13 0.078(6) 0.086(6) 0.051(4) 0.009(5) 0.039(4) 0.004(5)
C14 0.062(5) 0.086(6) 0.064(5) 0.001(5) 0.035(4) 0.018(5)
C15 0.055(4) 0.056(4) 0.053(4) -0.004(4) 0.030(3) 0.009(4)
C16 0.055(4) 0.037(4) 0.038(3) 0.005(3) 0.029(3) 0.002(3)

loop_
_atom_type_symbol
_atom_type_description
_atom_type_scat_dispersion_real
_atom_type_scat_dispersion_imag
_atom_type_scat_source
C C 0.0033 0.0016 'International Tables Vol C Tables 4.2.6.8 and 6.1.1.4'
H H 0.0000 0.0000 'International Tables Vol C Tables 4.2.6.8 and 6.1.1.4'
Cl Cl 0.1484 0.1585 'International Tables Vol C Tables 4.2.6.8 and 6.1.1.4'
N N 0.0061 0.0033 'International Tables Vol C Tables 4.2.6.8 and 6.1.1.4'
O O 0.0106 0.0060 'International Tables Vol C Tables 4.2.6.8 and 6.1.1.4'
P P 0.1023 0.0942 'International Tables Vol C Tables 4.2.6.8 and 6.1.1.4'

loop_
_geom_angle_atom_site_label_1
_geom_angle_atom_site_label_2
_geom_angle_atom_site_label_3
_geom_angle
_geom_angle_publ_flag
N2 P3 O1 108.9(3) yes
N2 P3 N3 114.8(3) yes
O1 P3 N3 105.9(3) yes
N2 P3 N4 109.7(3) yes
O1 P3 N4 104.0(3) yes
N3 P3 N4 112.8(3) yes
N1 P1 N3 119.9(3) yes
N1 P1 Cl2 108.4(2) yes
N3 P1 Cl2 109.3(2) yes
N1 P1 Cl1 109.6(2) yes
N3 P1 Cl1 108.1(2) yes
Cl2 P1 Cl1 99.60(11) yes
O2 P2 N2 108.0(3) yes
O2 P2 N1 106.8(3) yes
N2 P2 N1 114.4(3) yes
O2 P2 N5 104.4(2) yes
N2 P2 N5 110.2(3) yes
N1 P2 N5 112.3(3) yes
C16 O2 P2 123.8(4) yes
C1 O1 P3 118.3(4) yes
P2 N2 P3 114.1(3) yes
P1 N1 P2 119.1(3) yes
P1 N3 P3 119.3(3) yes
C5 C6 C1 117.5(6) ?
C5 C6 C7 119.5(6) ?
C1 C6 C7 123.1(6) ?
C12 C11 C16 115.1(6) ?
C12 C11 C10 121.8(7) ?
C16 C11 C10 123.2(6) ?
C16 C15 C14 118.9(7) ?
C16 C15 H15 120.6 ?
C14 C15 H15 120.6 ?
N5 C10 C11 110.2(6) yes
N5 C10 H101 108(4) ?
C11 C10 H101 115(4) ?
N5 C10 H102 121(4) ?
C11 C10 H102 104(4) ?
H101 C10 H102 99(5) ?
C8 N4 C7 117.7(5) yes
C8 N4 P3 123.0(4) yes
C7 N4 P3 116.1(4) yes
C13 C12 C11 121.9(8) ?
C13 C12 H12 119.1 ?
C11 C12 H12 119.1 ?
C9 N5 C10 112.9(5) ?
C9 N5 P2 118.9(4) yes
C10 N5 P2 114.8(4) yes
C3 C4 C5 119.0(7) ?
C3 C4 H4 120.5 ?
C5 C4 H4 120.5 ?
C6 C5 C4 122.3(7) ?
C6 C5 H5 118.8 ?
C4 C5 H5 118.8 ?
C15 C16 C11 123.0(6) ?
C15 C16 O2 116.9(6) ?
C11 C16 O2 120.2(5) ?
N4 C7 C6 112.5(5) yes
N4 C7 H7A 109.1 ?
C6 C7 H7A 109.1 ?
N4 C7 H7B 109.1 ?
C6 C7 H7B 109.1 ?
H7A C7 H7B 107.8 ?
C13 C14 C15 121.1(8) ?
C13 C14 H14 119.4 ?
C15 C14 H14 119.4 ?
C6 C1 C2 121.8(6) ?
C6 C1 O1 122.9(5) yes
C2 C1 O1 115.3(6) yes
C9 C8 N4 125.7(7) yes
C9 C8 H8A 105.9 ?
N4 C8 H8A 105.9 ?
C9 C8 H8B 105.9 ?
N4 C8 H8B 105.9 ?
H8A C8 H8B 106.2 ?
C3 C2 C1 118.2(6) ?
C3 C2 H2 120.9 ?
C1 C2 H2 120.9 ?
C8 C9 N5 121.3(7) yes
C8 C9 H9A 107.0 ?
N5 C9 H9A 107.0 ?
C8 C9 H9B 107.0 ?
N5 C9 H9B 107.0 ?
H9A C9 H9B 106.7 ?
C14 C13 C12 120.0(7) ?
C14 C13 H13 120.0 ?
C12 C13 H13 120.0 ?
C4 C3 C2 121.2(7) ?
C4 C3 H3 119.4 ?
C2 C3 H3 119.4 ?

loop_
_geom_bond_atom_site_label_1
_geom_bond_atom_site_label_2
_geom_bond_distance
_geom_bond_publ_flag
P3 N2 1.588(5) yes
P3 O1 1.590(4) yes
P3 N3 1.602(5) yes
P3 N4 1.613(5) yes
P1 N1 1.554(5) yes
P1 N3 1.564(5) yes
P1 Cl2 2.008(2) yes
P1 Cl1 2.026(2) yes
P2 O2 1.574(4) yes
P2 N2 1.579(5) yes
P2 N1 1.621(6) yes
P2 N5 1.648(5) yes
O2 C16 1.413(6) yes
O1 C1 1.406(7) yes
C6 C5 1.373(9) ?
C6 C1 1.376(9) ?
C6 C7 1.511(9) ?
C11 C12 1.392(8) ?
C11 C16 1.406(9) ?
C11 C10 1.498(10) ?
C15 C16 1.349(8) ?
C15 C14 1.376(9) ?
C15 H15 0.9300 ?
C10 N5 1.480(8) yes
C10 H101 0.88(6) ?
C10 H102 0.97(7) ?
N4 C8 1.454(8) yes
N4 C7 1.475(7) yes
C12 C13 1.379(11) ?
C12 H12 0.9300 ?
N5 C9 1.450(9) yes
C4 C3 1.359(10) ?
C4 C5 1.384(10) ?
C4 H4 0.9300 ?
C5 H5 0.9300 ?
C7 H7A 0.9700 ?
C7 H7B 0.9700 ?
C14 C13 1.331(11) ?
C14 H14 0.9300 ?
C1 C2 1.396(8) ?
C8 C9 1.422(9) ?
C8 H8A 0.9700 ?
C8 H8B 0.9700 ?
C2 C3 1.384(9) ?
C2 H2 0.9300 ?
C9 H9A 0.9700 ?
C9 H9B 0.9700 ?
C13 H13 0.9300 ?
C3 H3 0.9300 ?

loop_
_geom_torsion_atom_site_label_1
_geom_torsion_atom_site_label_2
_geom_torsion_atom_site_label_3
_geom_torsion_atom_site_label_4
_geom_torsion
_geom_torsion_publ_flag
N2 P2 O2 C16 138.6(5) yes
N1 P2 O2 C16 -97.9(5) ?
N5 P2 O2 C16 21.3(5) yes
N2 P3 O1 C1 -158.6(4) yes
N3 P3 O1 C1 77.4(5) ?
N4 P3 O1 C1 -41.7(5) yes
O2 P2 N2 P3 166.1(3) yes
N1 P2 N2 P3 47.2(4) ?
N5 P2 N2 P3 -80.5(4) yes
O1 P3 N2 P2 -165.5(3) yes
N3 P3 N2 P2 -47.0(4) ?
N4 P3 N2 P2 81.3(4) ?
N3 P1 N1 P2 5.0(5) ?
Cl2 P1 N1 P2 131.4(3) ?
Cl1 P1 N1 P2 -120.8(3) ?
O2 P2 N1 P1 -145.8(3) ?
N2 P2 N1 P1 -26.3(5) ?
N5 P2 N1 P1 100.3(4) ?
N1 P1 N3 P3 -4.6(5) ?
Cl2 P1 N3 P3 -130.6(3) ?
Cl1 P1 N3 P3 121.9(3) ?
N2 P3 N3 P1 25.4(5) ?
O1 P3 N3 P1 145.6(4) ?
N4 P3 N3 P1 -101.2(4) ?
C12 C11 C10 N5 152.2(6) ?
C16 C11 C10 N5 -26.6(10) yes
N2 P3 N4 C8 -29.6(6) ?
O1 P3 N4 C8 -145.9(5) yes
N3 P3 N4 C8 99.8(6) ?
N2 P3 N4 C7 171.2(4) ?
O1 P3 N4 C7 54.9(5) yes
N3 P3 N4 C7 -59.4(5) ?
C16 C11 C12 C13 -0.1(10) ?
C10 C11 C12 C13 -179.1(8) ?
C11 C10 N5 C9 -165.1(6) yes
C11 C10 N5 P2 54.2(8) yes
O2 P2 N5 C9 171.1(5) yes
N2 P2 N5 C9 55.3(6) ?
N1 P2 N5 C9 -73.5(6) ?
O2 P2 N5 C10 -50.7(6) ?
N2 P2 N5 C10 -166.5(5) ?
N1 P2 N5 C10 64.7(5) ?
C1 C6 C5 C4 -0.8(10) ?
C7 C6 C5 C4 178.6(6) ?
C3 C4 C5 C6 0.4(11) ?
C14 C15 C16 C11 2.1(10) ?
C14 C15 C16 O2 -176.4(6) ?
C12 C11 C16 C15 0.3(9) ?
C10 C11 C16 C15 179.2(7) ?
C12 C11 C16 O2 178.7(6) ?
C10 C11 C16 O2 -2.4(10) yes
P2 O2 C16 C15 -178.2(5) ?
P2 O2 C16 C11 3.3(8) yes
C8 N4 C7 C6 157.8(6) yes
P3 N4 C7 C6 -41.9(7) yes
C5 C6 C7 N4 -167.1(6) ?
C1 C6 C7 N4 12.2(9) yes
C16 C15 C14 C13 -4.7(11) ?
C5 C6 C1 C2 0.8(10) ?
C7 C6 C1 C2 -178.5(6) ?
C5 C6 C1 O1 179.4(6) ?
C7 C6 C1 O1 0.1(10) yes
P3 O1 C1 C6 17.7(8) yes
P3 O1 C1 C2 -163.6(5) ?
C7 N4 C8 C9 123.1(8) yes
P3 N4 C8 C9 -35.7(10) yes
C6 C1 C2 C3 -0.5(10) ?
O1 C1 C2 C3 -179.2(6) ?
N4 C8 C9 N5 69.7(11) yes
C10 N5 C9 C8 163.0(7) yes
P2 N5 C9 C8 -58.1(9) yes
C15 C14 C13 C12 4.8(12) ?
C11 C12 C13 C14 -2.4(12) ?
C5 C4 C3 C2 0.0(11) ?
C1 C2 C3 C4 0.1(10) ?
